data_4313649
loop_
_publ_author_name
'Yongxin Li'
'S. Selvaratnam'
'Jagadese J. Vittal'
'Pak-Hing Leung'

_publ_contact_author
;
      Professor Pak-Hing Leung
      Department of Chemistry
      National University of Singapore
      SINGAPORE 117543
;
_publ_contact_author_email chmlph@nus.edu.sg
_publ_contact_author_fax '(65) 6779 1691'
_publ_contact_author_phone '(65) 6874 2682'
_publ_section_title
;
 A Rational Approach to the Design and Synthesis of Chiral
 Organopalladium-Amine Complexes
;
_journal_name_full 'Inorganic Chemistry'
_journal_page_first 3229
_journal_page_last 3236
_journal_paper_doi 10.1021/ic030018l
_journal_volume 42
_journal_year 2003
_chemical_formula_sum 'C24 H31 Cl N P Pd'
_chemical_formula_weight 506.32
_chemical_name_systematic
;
  ?
;
_space_group_IT_number 19
_symmetry_cell_setting orthorhombic
_symmetry_space_group_name_Hall 'P 2ac 2ab'
_symmetry_space_group_name_H-M 'P 21 21 21'
_atom_sites_solution_hydrogens geom
_atom_sites_solution_primary direct
_atom_sites_solution_secondary difmap
_audit_creation_method SHELXL
_cell_angle_alpha 90.00
_cell_angle_beta 90.00
_cell_angle_gamma 90.00
_cell_formula_units_Z 4
_cell_length_a 8.8274(1)
_cell_length_b 12.5733(2)
_cell_length_c 21.7013(2)
_cell_measurement_temperature 293(2)
_cell_volume 2408.62(5)
_computing_cell_refinement 'Siemens XSCANS'
_computing_data_collection 'Siemens XSCANS'
_computing_data_reduction 'Siemens SHELXTL'
_computing_molecular_graphics 'Siemens SHELXTL'
_computing_publication_material 'Siemens SHELXTL'
_computing_structure_refinement 'SHELXL-93 (Sheldrick, 1993)'
_computing_structure_solution 'SHELXS-86 (Sheldrick, 1990)'
_diffrn_ambient_temperature 293(2)
_diffrn_measurement_device 'Siemens P4'
_diffrn_measurement_method '\w scans'
_diffrn_radiation_monochromator graphite
_diffrn_radiation_source 'fine-focus sealed tube'
_diffrn_radiation_type MoK\a
_diffrn_radiation_wavelength 0.71073
_diffrn_reflns_av_R_equivalents 0.0198
_diffrn_reflns_av_sigmaI/netI 0.0243
_diffrn_reflns_limit_h_max 11
_diffrn_reflns_limit_h_min -11
_diffrn_reflns_limit_k_max 16
_diffrn_reflns_limit_k_min -11
_diffrn_reflns_limit_l_max 27
_diffrn_reflns_limit_l_min -28
_diffrn_reflns_number 15522
_diffrn_reflns_theta_max 28.24
_diffrn_reflns_theta_min 1.87
_exptl_absorpt_coefficient_mu 0.957
_exptl_absorpt_correction_T_max 0.915
_exptl_absorpt_correction_T_min 0.759
_exptl_absorpt_correction_type 'Sadabs (sheldrick, 1996)'
_exptl_crystal_colour Yellow
_exptl_crystal_density_diffrn 1.396
_exptl_crystal_description Prism
_exptl_crystal_F_000 1040
_exptl_crystal_size_max 0.46
_exptl_crystal_size_mid 0.30
_exptl_crystal_size_min 0.20
_refine_diff_density_max 0.259
_refine_diff_density_min -0.281
_refine_diff_density_rms 0.046
_refine_ls_abs_structure_details 'Flack H D (1983), Acta Cryst. A39, 876-881'
_refine_ls_abs_structure_Flack -0.02(2)
_refine_ls_extinction_coef 0.0099(3)
_refine_ls_extinction_expression Fc^*^=kFc[1+0.001xFc^2^\l^3^/sin(2\q)]^-1/4^
_refine_ls_extinction_method SHELXL
_refine_ls_goodness_of_fit_all 1.070
_refine_ls_goodness_of_fit_obs 1.073
_refine_ls_matrix_type full
_refine_ls_number_parameters 254
_refine_ls_number_reflns 5834
_refine_ls_number_restraints 0
_refine_ls_restrained_S_all 1.070
_refine_ls_restrained_S_obs 1.073
_refine_ls_R_factor_all 0.0250
_refine_ls_R_factor_obs 0.0219
_refine_ls_shift/esd_max 0.004
_refine_ls_shift/esd_mean 0.000
_refine_ls_structure_factor_coef Fsqd
_refine_ls_weighting_details 'w=1/[\s^2^(Fo^2^)+(0.0276P)^2^+0.4099P] where P=(Fo^2^+2Fc^2^)/3'
_refine_ls_weighting_scheme calc
_refine_ls_wR_factor_all 0.0572
_refine_ls_wR_factor_obs 0.0556
_reflns_number_observed 5491
_reflns_number_total 5834
_reflns_observed_criterion >2sigma(I)
_cod_data_source_file ic030018l_5.cif
_cod_data_source_block compd(S)-9
_cod_depositor_comments
;
The following automatic conversions were performed:

'_symmetry_cell_setting' value 'Orthorhombic' changed to
'orthorhombic' according to the built-in table from CIF Core
dictionary named 'cif_core.dic' version 2.4.1 from 2010-06-29.

Automatic conversion script
Id: cif_fix_values 1646 2011-03-28 12:23:43Z adriana 

The following automatic conversions were performed:

'_refine_ls_weighting_scheme' value 'calc
w=1/[\s^2^(Fo^2^)+(0.0276P)^2^+0.4099P] where P=(Fo^2^+2Fc^2^)/3' was
changed to 'calc'. New tag '_refine_ls_weighting_details' was
created. The value of the new tag was set to
'w=1/[\s^2^(Fo^2^)+(0.0276P)^2^+0.4099P] where P=(Fo^2^+2Fc^2^)/3'.

Automatic conversion script
Id: cif_fix_values 3143 2015-03-26 13:38:13Z robertas 
;
_cod_database_code 4313649

loop_
_symmetry_equiv_pos_as_xyz
'x, y, z'
'-x+1/2, -y, z+1/2'
'-x, y+1/2, -z+1/2'
'x+1/2, -y+1/2, -z'

loop_
_atom_site_aniso_label
_atom_site_aniso_U_11
_atom_site_aniso_U_22
_atom_site_aniso_U_33
_atom_site_aniso_U_23
_atom_site_aniso_U_13
_atom_site_aniso_U_12
Pd1 0.03259(8) 0.04252(8) 0.03154(7) -0.00033(7) -0.00095(6) 0.00070(7)
Cl1 0.0449(3) 0.0801(5) 0.0545(3) 0.0065(3) 0.0129(3) 0.0010(3)
P1 0.0372(3) 0.0441(3) 0.0314(2) -0.0028(3) -0.0019(2) 0.0024(3)
N1 0.0376(10) 0.0476(11) 0.0381(10) 0.0019(8) -0.0061(8) 0.0019(8)
C1 0.0344(10) 0.0461(13) 0.0352(10) -0.0047(10) -0.0006(8) -0.0043(10)
C2 0.0348(12) 0.0546(13) 0.0433(11) -0.0113(10) -0.0033(9) 0.0004(10)
C3 0.0380(12) 0.076(2) 0.0527(14) -0.0163(13) 0.0053(11) -0.0041(12)
C4 0.050(2) 0.082(2) 0.050(2) -0.0043(15) 0.0106(12) -0.0201(15)
C5 0.057(2) 0.0577(15) 0.0421(12) -0.0005(11) 0.0029(11) -0.0203(13)
C6 0.0425(12) 0.0439(12) 0.0360(12) -0.0020(9) -0.0018(9) -0.0065(9)
C7 0.0511(15) 0.061(2) 0.061(2) -0.0074(14) -0.0022(12) 0.0154(13)
C8 0.104(3) 0.063(2) 0.059(2) 0.0120(14) 0.017(2) -0.024(2)
C9 0.0511(13) 0.0428(12) 0.0434(11) 0.0057(10) -0.0043(12) 0.0007(10)
C10 0.072(2) 0.0446(13) 0.072(2) -0.0072(13) 0.000(2) -0.0021(14)
C11 0.0551(14) 0.061(2) 0.0434(13) -0.0008(12) -0.0129(11) -0.0087(14)
C12 0.0420(14) 0.074(2) 0.068(2) 0.005(2) -0.0039(13) 0.0141(13)
C13 0.0452(13) 0.0545(14) 0.0338(11) -0.0068(10) 0.0006(10) 0.0067(11)
C14 0.0537(13) 0.0487(13) 0.0360(10) -0.0035(11) -0.0055(9) 0.0045(12)
C15 0.0461(13) 0.0518(14) 0.0358(11) 0.0019(10) -0.0078(10) -0.0027(10)
C16 0.0397(12) 0.0548(13) 0.0373(11) -0.0014(10) -0.0019(9) 0.0024(11)
C17 0.056(2) 0.069(2) 0.069(2) -0.0064(14) -0.011(2) -0.0137(15)
C18 0.073(2) 0.056(2) 0.069(2) -0.0220(15) -0.004(2) 0.0012(15)
C19 0.0451(13) 0.0460(13) 0.0336(11) -0.0003(10) 0.0019(9) 0.0076(10)
C20 0.074(2) 0.054(2) 0.052(2) -0.0024(12) -0.0056(14) -0.0050(14)
C21 0.094(2) 0.050(2) 0.076(2) 0.008(2) 0.006(2) -0.011(2)
C22 0.090(2) 0.072(2) 0.062(2) 0.024(2) 0.018(2) 0.018(2)
C23 0.062(2) 0.090(2) 0.0498(14) 0.0226(15) 0.0003(14) 0.014(2)
C24 0.0499(14) 0.065(2) 0.0451(12) 0.0075(11) -0.0025(13) 0.0038(14)

loop_
_atom_site_label
_atom_site_type_symbol
_atom_site_fract_x
_atom_site_fract_y
_atom_site_fract_z
_atom_site_U_iso_or_equiv
_atom_site_thermal_displace_type
_atom_site_occupancy
_atom_site_calc_flag
_atom_site_refinement_flags
_atom_site_disorder_group
Pd1 Pd 0.38514(2) 0.334996(13) 0.201902(7) 0.03555(5) Uani 1 d . .
Cl1 Cl 0.59799(8) 0.35624(6) 0.13374(3) 0.0598(2) Uani 1 d . .
P1 P 0.22676(6) 0.33550(6) 0.12141(2) 0.03758(12) Uani 1 d . .
N1 N 0.5120(2) 0.2698(2) 0.27879(9) 0.0411(4) Uani 1 d . .
C1 C 0.2195(2) 0.3230(2) 0.26501(10) 0.0386(5) Uani 1 d . .
C2 C 0.0924(3) 0.3888(2) 0.27352(11) 0.0442(5) Uani 1 d . .
C3 C -0.0055(3) 0.3641(3) 0.32245(13) 0.0556(7) Uani 1 d . .
H3A H -0.0906(3) 0.4064(3) 0.32883(13) 0.067 Uiso 1 calc R .
C4 C 0.0200(3) 0.2796(3) 0.36124(13) 0.0607(8) Uani 1 d . .
H4A H -0.0505(3) 0.2637(3) 0.39175(13) 0.073 Uiso 1 calc R .
C5 C 0.1498(3) 0.2171(2) 0.35558(12) 0.0523(6) Uani 1 d . .
C6 C 0.2504(3) 0.2416(2) 0.30760(10) 0.0408(5) Uani 1 d . .
C7 C 0.0620(3) 0.4866(2) 0.23505(14) 0.0578(7) Uani 1 d . .
H7A H 0.1381(3) 0.4928(2) 0.20365(14) 0.087 Uiso 1 calc R .
H7B H 0.0646(3) 0.5486(2) 0.26091(14) 0.087 Uiso 1 calc R .
H7C H -0.0360(3) 0.4808(2) 0.21615(14) 0.087 Uiso 1 calc R .
C8 C 0.1772(4) 0.1270(3) 0.40031(14) 0.0756(10) Uani 1 d . .
H8A H 0.2707(4) 0.0921(3) 0.39022(14) 0.113 Uiso 1 calc R .
H8B H 0.0954(4) 0.0769(3) 0.39766(14) 0.113 Uiso 1 calc R .
H8C H 0.1829(4) 0.1547(3) 0.44146(14) 0.113 Uiso 1 calc R .
C9 C 0.4007(3) 0.1862(2) 0.30067(11) 0.0458(5) Uani 1 d . .
H9A H 0.4332(3) 0.1609(2) 0.34130(11) 0.055 Uiso 1 calc R .
C10 C 0.3915(4) 0.0910(2) 0.25718(14) 0.0628(7) Uani 1 d . .
H10A H 0.4893(4) 0.0581(2) 0.25406(14) 0.094 Uiso 1 calc R .
H10B H 0.3595(4) 0.1145(2) 0.21716(14) 0.094 Uiso 1 calc R .
H10C H 0.3197(4) 0.0405(2) 0.27298(14) 0.094 Uiso 1 calc R .
C11 C 0.5386(3) 0.3473(2) 0.32908(11) 0.0532(6) Uani 1 d . .
H11A H 0.4441(3) 0.3790(2) 0.34099(11) 0.080 Uiso 1 calc R .
H11B H 0.6067(3) 0.4017(2) 0.31499(11) 0.080 Uiso 1 calc R .
H11C H 0.5824(3) 0.3114(2) 0.36384(11) 0.080 Uiso 1 calc R .
C12 C 0.6606(3) 0.2230(3) 0.26199(15) 0.0614(7) Uani 1 d . .
H12A H 0.6469(3) 0.1723(3) 0.22940(15) 0.092 Uiso 1 calc R .
H12B H 0.7034(3) 0.1881(3) 0.29728(15) 0.092 Uiso 1 calc R .
H12C H 0.7277(3) 0.2783(3) 0.24843(15) 0.092 Uiso 1 calc R .
C13 C 0.2796(3) 0.2250(2) 0.07325(11) 0.0445(5) Uani 1 d . .
H13A H 0.3743(3) 0.2162(2) 0.05515(11) 0.053 Uiso 1 calc R .
C14 C 0.1634(3) 0.1569(2) 0.06710(10) 0.0461(5) Uani 1 d . .
C15 C 0.0230(3) 0.1926(2) 0.09838(10) 0.0445(5) Uani 1 d . .
C16 C 0.0367(3) 0.2859(2) 0.12810(11) 0.0439(5) Uani 1 d . .
H16A H -0.0412(3) 0.3199(2) 0.14915(11) 0.053 Uiso 1 calc R .
C17 C -0.1211(3) 0.1288(3) 0.09589(14) 0.0644(7) Uani 1 d . .
H17A H -0.1045(3) 0.0653(3) 0.07226(14) 0.097 Uiso 1 calc R .
H17B H -0.1993(3) 0.1704(3) 0.07686(14) 0.097 Uiso 1 calc R .
H17C H -0.1514(3) 0.1100(3) 0.13695(14) 0.097 Uiso 1 calc R .
C18 C 0.1691(4) 0.0550(2) 0.03085(15) 0.0659(8) Uani 1 d . .
H18A H 0.0726(4) 0.0200(2) 0.03321(15) 0.099 Uiso 1 calc R .
H18B H 0.2460(4) 0.0095(2) 0.04762(15) 0.099 Uiso 1 calc R .
H18C H 0.1922(4) 0.0706(2) -0.01143(15) 0.099 Uiso 1 calc R .
C19 C 0.2137(3) 0.4503(2) 0.06968(10) 0.0416(5) Uani 1 d . .
C20 C 0.3138(4) 0.5342(2) 0.07443(13) 0.0598(7) Uani 1 d . .
H20A H 0.3851(4) 0.5355(2) 0.10595(13) 0.072 Uiso 1 calc R .
C21 C 0.3077(4) 0.6166(3) 0.0321(2) 0.0734(9) Uani 1 d . .
H21A H 0.3747(4) 0.6733(3) 0.0357(2) 0.088 Uiso 1 calc R .
C22 C 0.2033(4) 0.6155(3) -0.0152(2) 0.0746(10) Uani 1 d . .
H22A H 0.2009(4) 0.6705(3) -0.0438(2) 0.090 Uiso 1 calc R .
C23 C 0.1034(4) 0.5328(3) -0.01955(13) 0.0670(8) Uani 1 d . .
H23A H 0.0315(4) 0.5323(3) -0.05090(13) 0.080 Uiso 1 calc R .
C24 C 0.1083(3) 0.4504(2) 0.02217(11) 0.0534(6) Uani 1 d . .
H24A H 0.0404(3) 0.3942(2) 0.01850(11) 0.064 Uiso 1 calc R .

loop_
_atom_type_symbol
_atom_type_description
_atom_type_scat_dispersion_real
_atom_type_scat_dispersion_imag
_atom_type_scat_source
C C 0.0033 0.0016 'International Tables Vol C Tables 4.2.6.8 and 6.1.1.4'
H H 0.0000 0.0000 'International Tables Vol C Tables 4.2.6.8 and 6.1.1.4'
N N 0.0061 0.0033 'International Tables Vol C Tables 4.2.6.8 and 6.1.1.4'
P P 0.1023 0.0942 'International Tables Vol C Tables 4.2.6.8 and 6.1.1.4'
Cl Cl 0.1484 0.1585 'International Tables Vol C Tables 4.2.6.8 and 6.1.1.4'
Pd Pd -0.9988 1.0072 'International Tables Vol C Tables 4.2.6.8 and 6.1.1.4'

loop_
_geom_angle_atom_site_label_1
_geom_angle_atom_site_label_2
_geom_angle_atom_site_label_3
_geom_angle
_geom_angle_site_symmetry_1
_geom_angle_site_symmetry_3
_geom_angle_publ_flag
C1 Pd1 N1 79.80(9) . . ?
C1 Pd1 P1 94.45(6) . . ?
N1 Pd1 P1 157.47(6) . . ?
C1 Pd1 Cl1 174.70(6) . . ?
N1 Pd1 Cl1 96.42(6) . . ?
P1 Pd1 Cl1 90.44(2) . . ?
C16 P1 C13 91.20(12) . . ?
C16 P1 C19 105.33(11) . . ?
C13 P1 C19 105.58(11) . . ?
C16 P1 Pd1 121.31(8) . . ?
C13 P1 Pd1 106.80(8) . . ?
C19 P1 Pd1 121.33(9) . . ?
C11 N1 C12 107.5(2) . . ?
C11 N1 C9 109.2(2) . . ?
C12 N1 C9 112.1(2) . . ?
C11 N1 Pd1 113.6(2) . . ?
C12 N1 Pd1 114.7(2) . . ?
C9 N1 Pd1 99.72(13) . . ?
C6 C1 C2 119.8(2) . . ?
C6 C1 Pd1 111.2(2) . . ?
C2 C1 Pd1 128.7(2) . . ?
C3 C2 C1 117.4(2) . . ?
C3 C2 C7 119.2(2) . . ?
C1 C2 C7 123.3(2) . . ?
C4 C3 C2 122.2(3) . . ?
C3 C4 C5 121.1(3) . . ?
C4 C5 C6 117.5(3) . . ?
C4 C5 C8 119.8(3) . . ?
C6 C5 C8 122.7(3) . . ?
C5 C6 C1 121.7(2) . . ?
C5 C6 C9 122.0(2) . . ?
C1 C6 C9 116.2(2) . . ?
C6 C9 N1 106.4(2) . . ?
C6 C9 C10 112.1(2) . . ?
N1 C9 C10 112.6(2) . . ?
C14 C13 P1 110.6(2) . . ?
C13 C14 C15 113.6(2) . . ?
C13 C14 C18 124.7(2) . . ?
C15 C14 C18 121.6(2) . . ?
C16 C15 C14 114.1(2) . . ?
C16 C15 C17 123.9(2) . . ?
C14 C15 C17 122.0(2) . . ?
C15 C16 P1 110.4(2) . . ?
C20 C19 C24 118.9(2) . . ?
C20 C19 P1 121.1(2) . . ?
C24 C19 P1 119.8(2) . . ?
C19 C20 C21 119.8(3) . . ?
C22 C21 C20 120.8(3) . . ?
C23 C22 C21 119.3(3) . . ?
C22 C23 C24 120.5(3) . . ?
C23 C24 C19 120.7(3) . . ?

loop_
_geom_bond_atom_site_label_1
_geom_bond_atom_site_label_2
_geom_bond_distance
_geom_bond_site_symmetry_2
_geom_bond_publ_flag
Pd1 C1 2.009(2) . ?
Pd1 N1 2.170(2) . ?
Pd1 P1 2.2373(5) . ?
Pd1 Cl1 2.4062(6) . ?
P1 C16 1.796(3) . ?
P1 C13 1.800(3) . ?
P1 C19 1.832(2) . ?
N1 C11 1.482(3) . ?
N1 C12 1.484(3) . ?
N1 C9 1.514(3) . ?
C1 C6 1.405(3) . ?
C1 C2 1.406(3) . ?
C2 C3 1.404(4) . ?
C2 C7 1.511(4) . ?
C3 C4 1.374(4) . ?
C4 C5 1.395(4) . ?
C5 C6 1.402(3) . ?
C5 C8 1.512(4) . ?
C6 C9 1.506(3) . ?
C9 C10 1.527(3) . ?
C13 C14 1.342(4) . ?
C14 C15 1.483(3) . ?
C14 C18 1.504(4) . ?
C15 C16 1.344(4) . ?
C15 C17 1.505(4) . ?
C19 C20 1.380(4) . ?
C19 C24 1.389(4) . ?
C20 C21 1.385(4) . ?
C21 C22 1.380(5) . ?
C22 C23 1.367(5) . ?
C23 C24 1.377(4) . ?
